data_7047111
loop_
_publ_author_name
'Pasi\'nska, K'
'Piecha-Bisiorek, A'
'Kinzhybalo, V.'
'Ci\.zman, A'
'G\;agor, A'
'Pietraszko, A.'

_publ_section_title
;
 A paraelectric-ferroelectric phase transition of an organically templated
 zinc oxalate coordination polymer.
;
_journal_issue 33
_journal_name_full 'Dalton transactions (Cambridge, England : 2003)'
_journal_page_first 11308
_journal_page_last 11312
_journal_paper_doi 10.1039/c8dt02859a
_journal_volume 47
_journal_year 2018
_chemical_formula_moiety 'C8 O16 Zn2, 2(C6 H14 N2), 6(H2 O)'
_chemical_formula_sum 'C20 H40 N4 O22 Zn2'
_chemical_formula_weight 819.30
_space_group_crystal_system monoclinic
_space_group_IT_number 4
_space_group_name_Hall 'P 2yb'
_space_group_name_H-M_alt 'P 1 21 1'
_symmetry_space_group_name_Hall 'P 2yb'
_symmetry_space_group_name_H-M 'P 1 21 1'
_atom_sites_solution_hydrogens mixed
_atom_sites_solution_primary direct
_audit_creation_date 2017-10-19
_audit_creation_method
;
Olex2 1.2
(compiled 2017.08.10 svn.r3458 for OlexSys, GUI svn.r5381)
;
_audit_update_record
;
2017-10-27 deposited with the CCDC.
2018-07-23 downloaded from the CCDC.
;
_cell_angle_alpha 90
_cell_angle_beta 91.30(3)
_cell_angle_gamma 90
_cell_formula_units_Z 2
_cell_length_a 9.386(3)
_cell_length_b 16.648(5)
_cell_length_c 9.816(3)
_cell_measurement_reflns_used 6099
_cell_measurement_temperature 109.98(11)
_cell_measurement_theta_max 28.9110
_cell_measurement_theta_min 2.9640
_cell_volume 1533.4(8)
_computing_cell_refinement 'CrysAlisPro 1.171.38.34a (Rigaku OD, 2015)'
_computing_data_collection 'CrysAlisPro 1.171.38.34a (Rigaku OD, 2015)'
_computing_data_reduction 'CrysAlisPro 1.171.38.34a (Rigaku OD, 2015)'
_computing_molecular_graphics 'Olex2 (Dolomanov et al., 2009)'
_computing_publication_material 'Olex2 (Dolomanov et al., 2009)'
_computing_structure_refinement 'ShelXL (Sheldrick, 2015)'
_computing_structure_solution 'ShelXS (Sheldrick, 2008)'
_diffrn_ambient_environment N~2~
_diffrn_ambient_temperature 109.98(11)
_diffrn_detector 'CCD plate'
_diffrn_detector_area_resol_mean 10.6249
_diffrn_detector_type Atlas
_diffrn_measured_fraction_theta_full 1.000
_diffrn_measured_fraction_theta_max 1.000
_diffrn_measurement_details
;
List of Runs (angles in degrees, time in seconds):

  # Type    Start    End  Width  t~exp~   \w     \q     \k     \f   Frames
#--------------------------------------------------------------------------
  1  \w    -64.00  43.00   1.00    9.17    --   12.31 -57.00  90.00  107
  2  \w    -69.00  47.00   1.00    9.17    --   12.31 -77.00  30.00  116
  3  \w    -25.00  30.00   1.00    9.17    --  -13.41 -99.00 -90.00   55
  4  \w     35.00  76.00   1.00    9.17    --   12.31 178.00 -30.00   41
;
_diffrn_measurement_device 'four-circle diffractometer'
_diffrn_measurement_device_type 'Xcalibur, Atlas'
_diffrn_measurement_method '\w scans'
_diffrn_orient_matrix_type 'CrysAlisPro convention (1999,Acta A55,543-557)'
_diffrn_orient_matrix_UB_11 0.0608139000
_diffrn_orient_matrix_UB_12 -0.0248459000
_diffrn_orient_matrix_UB_13 -0.0066330000
_diffrn_orient_matrix_UB_21 -0.0444691000
_diffrn_orient_matrix_UB_22 -0.0344525000
_diffrn_orient_matrix_UB_23 -0.0022436000
_diffrn_orient_matrix_UB_31 -0.0059358000
_diffrn_orient_matrix_UB_32 0.0033680000
_diffrn_orient_matrix_UB_33 -0.0719449000
_diffrn_radiation_monochromator graphite
_diffrn_radiation_probe x-ray
_diffrn_radiation_type MoK\a
_diffrn_radiation_wavelength 0.71073
_diffrn_reflns_av_R_equivalents 0.0284
_diffrn_reflns_av_unetI/netI 0.0423
_diffrn_reflns_Laue_measured_fraction_full 1.000
_diffrn_reflns_Laue_measured_fraction_max 1.000
_diffrn_reflns_limit_h_max 11
_diffrn_reflns_limit_h_min -11
_diffrn_reflns_limit_k_max 20
_diffrn_reflns_limit_k_min -20
_diffrn_reflns_limit_l_max 12
_diffrn_reflns_limit_l_min -12
_diffrn_reflns_number 11928
_diffrn_reflns_point_group_measured_fraction_full 1.000
_diffrn_reflns_point_group_measured_fraction_max 1.000
_diffrn_reflns_theta_full 25.990
_diffrn_reflns_theta_max 25.990
_diffrn_reflns_theta_min 2.075
_diffrn_source 'fine-focus sealed X-ray tube'
_diffrn_source_type 'Enhance (Mo) X-ray Source'
_exptl_absorpt_coefficient_mu 1.665
_exptl_absorpt_correction_T_max 0.838
_exptl_absorpt_correction_T_min 0.712
_exptl_absorpt_correction_type analytical
_exptl_absorpt_process_details
;
CrysAlisPro 1.171.38.34a (Rigaku Oxford Diffraction, 2015)
Analytical numeric absorption correction using a multifaceted crystal
            model based on expressions derived by R.C. Clark & J.S. Reid.
(Clark, R. C. & Reid, J. S. (1995). Acta Cryst. A51, 887-897)
Empirical absorption correction using spherical harmonics,
 implemented in SCALE3 ABSPACK scaling algorithm.
;
_exptl_crystal_colour colourless
_exptl_crystal_density_diffrn 1.774
_exptl_crystal_description 'needle '
_exptl_crystal_F_000 848
_exptl_crystal_size_max 0.281
_exptl_crystal_size_mid 0.179
_exptl_crystal_size_min 0.133
_refine_diff_density_max 0.350
_refine_diff_density_min -0.439
_refine_diff_density_rms 0.099
_refine_ls_abs_structure_details
;
 Refined as an inversion twin.
;
_refine_ls_abs_structure_Flack 0.514(17)
_refine_ls_extinction_method none
_refine_ls_goodness_of_fit_ref 1.055
_refine_ls_hydrogen_treatment constr
_refine_ls_matrix_type full
_refine_ls_number_parameters 422
_refine_ls_number_reflns 5289
_refine_ls_number_restraints 1
_refine_ls_restrained_S_all 1.055
_refine_ls_R_factor_all 0.0372
_refine_ls_R_factor_gt 0.0304
_refine_ls_shift/su_max 0.000
_refine_ls_shift/su_mean 0.000
_refine_ls_structure_factor_coef Fsqd
_refine_ls_weighting_details 'w=1/[\s^2^(Fo^2^)+(0.0280P)^2^+0.6090P] where P=(Fo^2^+2Fc^2^)/3'
_refine_ls_weighting_scheme calc
_refine_ls_wR_factor_gt 0.0655
_refine_ls_wR_factor_ref 0.0688
_reflns_Friedel_coverage 0.930
_reflns_Friedel_fraction_full 1.000
_reflns_Friedel_fraction_max 1.000
_reflns_number_gt 4777
_reflns_number_total 5289
_reflns_threshold_expression 'I > 2\s(I)'
_cod_data_source_file c8dt02859a2.cif
_cod_data_source_block DZnOH_110K
_cod_depositor_comments 'Adding full bibliography for 7047095--7047114.cif.'
_cod_database_code 7047111
_shelx_shelxl_version_number 2014/7
_chemical_oxdiff_formula 'C20 H40 N4 O22 Zn2'
_shelx_space_group_comment
;
The symmetry employed for this shelxl refinement is uniquely defined
by the following loop, which should always be used as a source of
symmetry information in preference to the above space-group names.
They are only intended as comments.
;
_reflns_odcompleteness_completeness 99.97
_reflns_odcompleteness_iscentric 1
_reflns_odcompleteness_theta 26.32
_olex2_refinement_description
;
1. Twinned data refinement
 Scales: 0.486(17)
 0.514(17)
2. Fixed Uiso
 At 1.2 times of:
  All C(H,H) groups, All N(H) groups
 At 1.5 times of:
  All O(H,H) groups
3.a Free rotating group:
 O9A(H9AC,H9AD), O10A(H10E,H10F), O11A(H11A,H11B), O9B(H9BC,H9BD), O10B(H10G,
 H10H), O11B(H11C,H11D), O7B(O8B,O3B,O4B,C2B,C3B,O1B,O6B,C1B,O2B,O5B,C4B)
3.b Ternary CH refined with riding coordinates:
 N1A(H1A), N2A(H2A), N1B(H1B), N2B(H2B)
3.c Secondary CH2 refined with riding coordinates:
 C5A(H5AA,H5AB), C6A(H6AA,H6AB), C7A(H7AA,H7AB), C8A(H8AA,H8AB), C9A(H9AA,
 H9AB), C10A(H10A,H10B), C5B(H5BA,H5BB), C6B(H6BA,H6BB), C7B(H7BA,H7BB),
 C8B(H8BA,H8BB), C9B(H9BA,H9BB), C10B(H10C,H10D)
;
_olex2_submission_special_instructions 'No special instructions were received'
_oxdiff_exptl_absorpt_empirical_details
;
Empirical correction (ABSPACK) includes:
- Absorption correction using spherical harmonics
- Frame scaling
;
_oxdiff_exptl_absorpt_empirical_full_max 1.050
_oxdiff_exptl_absorpt_empirical_full_min 0.960

loop_
_space_group_symop_operation_xyz
'x, y, z'
'-x, y+1/2, -z'

loop_
_atom_site_label
_atom_site_type_symbol
_atom_site_fract_x
_atom_site_fract_y
_atom_site_fract_z
_atom_site_U_iso_or_equiv
_atom_site_adp_type
_atom_site_occupancy
_atom_site_site_symmetry_order
_atom_site_calc_flag
_atom_site_refinement_flags_posn
Zn1A Zn 0.34877(6) 0.54626(3) 0.99461(6) 0.01252(18) Uani 1 1 d .
N1A N 0.1358(5) 0.8286(4) 0.9683(5) 0.0153(12) Uani 1 1 d .
H1A H 0.2233 0.8606 0.9657 0.018 Uiso 1 1 calc R
N2A N -0.0870(5) 0.7479(4) 0.9773(5) 0.0126(11) Uani 1 1 d .
H2A H -0.1748 0.7162 0.9811 0.015 Uiso 1 1 calc R
C5A C 0.0250(6) 0.6998(4) 0.9040(6) 0.0170(16) Uani 1 1 d .
H5AA H -0.0137 0.6793 0.8184 0.020 Uiso 1 1 calc R
H5AB H 0.0565 0.6547 0.9596 0.020 Uiso 1 1 calc R
C6A C 0.1499(6) 0.7568(4) 0.8783(6) 0.0148(14) Uani 1 1 d .
H6AA H 0.2394 0.7297 0.8982 0.018 Uiso 1 1 calc R
H6AB H 0.1487 0.7733 0.7835 0.018 Uiso 1 1 calc R
C7A C 0.0127(7) 0.8786(5) 0.9211(6) 0.0219(16) Uani 1 1 d .
H7AA H 0.0345 0.9046 0.8357 0.026 Uiso 1 1 calc R
H7AB H -0.0065 0.9199 0.9880 0.026 Uiso 1 1 calc R
C8A C -0.1172(7) 0.8246(5) 0.9020(6) 0.0212(17) Uani 1 1 d .
H8AA H -0.2009 0.8505 0.9380 0.025 Uiso 1 1 calc R
H8AB H -0.1345 0.8138 0.8060 0.025 Uiso 1 1 calc R
C9A C 0.1130(7) 0.8000(5) 1.1107(6) 0.0248(17) Uani 1 1 d .
H9AA H 0.1246 0.8443 1.1742 0.030 Uiso 1 1 calc R
H9AB H 0.1826 0.7590 1.1347 0.030 Uiso 1 1 calc R
C10A C -0.0357(7) 0.7660(5) 1.1190(5) 0.0189(14) Uani 1 1 d .
H10A H -0.0347 0.7174 1.1735 0.023 Uiso 1 1 calc R
H10B H -0.0984 0.8046 1.1610 0.023 Uiso 1 1 calc R
O9A O 0.6965(5) 0.4177(3) 1.2342(5) 0.0270(12) Uani 1 1 d .
H9AC H 0.6085 0.4235 1.2135 0.041 Uiso 1 1 d G
H9AD H 0.7298 0.4619 1.2645 0.041 Uiso 1 1 d G
O10A O 0.4103(5) 0.8584(3) 1.0583(5) 0.0220(11) Uani 1 1 d .
H10E H 0.4437 0.9057 1.0537 0.033 Uiso 1 1 d G
H10F H 0.4786 0.8250 1.0679 0.033 Uiso 1 1 d G
O11A O 0.9470(6) 0.4973(4) 0.8336(5) 0.0337(13) Uani 1 1 d .
H11A H 0.9345 0.5006 0.7477 0.051 Uiso 1 1 d G
H11B H 0.8949 0.5318 0.8722 0.051 Uiso 1 1 d G
O2A O 0.2954(3) 0.4422(2) 0.8884(3) 0.0118(9) Uani 1 1 d .
O5A O 0.2214(3) 0.4045(2) 0.6796(3) 0.0135(10) Uani 1 1 d .
C4A C 0.2553(5) 0.4571(3) 0.7672(5) 0.0117(12) Uani 1 1 d .
O6A O 0.0936(4) 0.5278(2) 1.3218(3) 0.0159(11) Uani 1 1 d .
O1A O 0.1720(4) 0.5593(2) 1.1160(3) 0.0175(11) Uani 1 1 d .
C1A C 0.1831(5) 0.5257(3) 1.2306(5) 0.0130(15) Uani 1 1 d .
O3A O 0.5640(4) 0.5352(2) 0.9444(3) 0.0148(10) Uani 1 1 d .
O4A O 0.4222(4) 0.6596(2) 1.0563(3) 0.0146(10) Uani 1 1 d .
O8A O 0.7686(4) 0.6037(2) 0.9693(4) 0.0224(9) Uani 1 1 d .
O7A O 0.6175(4) 0.7356(2) 1.0382(4) 0.0245(10) Uani 1 1 d .
C2A C 0.6356(6) 0.5966(3) 0.9768(5) 0.0144(13) Uani 1 1 d .
C3A C 0.5522(6) 0.6711(3) 1.0280(5) 0.0163(14) Uani 1 1 d .
Zn1B Zn 0.15426(6) 0.45514(3) 0.49305(5) 0.01215(18) Uani 1 1 d .
N1B N 0.3729(5) 0.1761(4) 0.5106(4) 0.0132(12) Uani 1 1 d .
H1B H 0.2856 0.1443 0.4988 0.016 Uiso 1 1 calc R
N2B N 0.5943(5) 0.2565(4) 0.5400(4) 0.0142(12) Uani 1 1 d .
H2B H 0.6810 0.2888 0.5516 0.017 Uiso 1 1 calc R
C5B C 0.4726(6) 0.3013(4) 0.5974(6) 0.0163(15) Uani 1 1 d .
H5BA H 0.4510 0.3480 0.5417 0.020 Uiso 1 1 calc R
H5BB H 0.4970 0.3194 0.6889 0.020 Uiso 1 1 calc R
C6B C 0.3431(7) 0.2458(4) 0.6007(6) 0.0185(15) Uani 1 1 d .
H6BA H 0.3274 0.2276 0.6930 0.022 Uiso 1 1 calc R
H6BB H 0.2585 0.2740 0.5683 0.022 Uiso 1 1 calc R
C7B C 0.4878(6) 0.1236(4) 0.5753(6) 0.0151(14) Uani 1 1 d .
H7BA H 0.5173 0.0826 0.5118 0.018 Uiso 1 1 calc R
H7BB H 0.4524 0.0975 0.6561 0.018 Uiso 1 1 calc R
C8B C 0.6143(7) 0.1789(5) 0.6132(6) 0.0151(15) Uani 1 1 d .
H8BA H 0.6180 0.1881 0.7108 0.018 Uiso 1 1 calc R
H8BB H 0.7030 0.1541 0.5871 0.018 Uiso 1 1 calc R
C9B C 0.4184(7) 0.2047(4) 0.3747(6) 0.0182(14) Uani 1 1 d .
H9BA H 0.3523 0.2449 0.3397 0.022 Uiso 1 1 calc R
H9BB H 0.4197 0.1602 0.3109 0.022 Uiso 1 1 calc R
C10B C 0.5683(6) 0.2409(4) 0.3910(6) 0.0170(14) Uani 1 1 d .
H10C H 0.6390 0.2039 0.3573 0.020 Uiso 1 1 calc R
H10D H 0.5744 0.2907 0.3400 0.020 Uiso 1 1 calc R
O9B O -0.1859(5) 0.5789(3) 0.2620(4) 0.0259(12) Uani 1 1 d .
H9BC H -0.1888 0.5835 0.1759 0.039 Uiso 1 1 d G
H9BD H -0.1014 0.5673 0.2888 0.039 Uiso 1 1 d G
O10B O 0.1073(5) 0.1374(3) 0.4253(5) 0.0221(11) Uani 1 1 d .
H10G H 0.0820 0.0888 0.4362 0.033 Uiso 1 1 d G
H10H H 0.0455 0.1685 0.4589 0.033 Uiso 1 1 d G
O11B O -0.4203(5) 0.5076(3) 0.6635(4) 0.0315(13) Uani 1 1 d .
H11C H -0.3593 0.4745 0.6337 0.047 Uiso 1 1 d G
H11D H -0.4052 0.5149 0.7483 0.047 Uiso 1 1 d G
O7B O -0.0967(2) 0.25743(11) 0.4800(2) 0.0245(11) Uani 1 1 d .
O8B O -0.24150(15) 0.38234(13) 0.5894(2) 0.0184(9) Uani 1 1 d G
O3B O -0.05786(13) 0.46222(10) 0.54985(15) 0.0143(10) Uani 1 1 d G
O4B O 0.07853(16) 0.34270(9) 0.42866(15) 0.0149(10) Uani 1 1 d G
C2B C -0.12218(14) 0.39556(11) 0.54513(16) 0.0121(13) Uani 1 1 d G
C3B C -0.04017(17) 0.32509(10) 0.47835(16) 0.0141(14) Uani 1 1 d G
O1B O 0.33078(15) 0.44032(12) 0.37288(16) 0.0126(10) Uani 1 1 d G
O6B O 0.4138(2) 0.47731(17) 0.16983(18) 0.0148(11) Uani 1 1 d G
C1B C 0.32064(19) 0.47600(14) 0.26229(15) 0.0114(14) Uani 1 1 d G
O2B O 0.21517(17) 0.55875(10) 0.59894(17) 0.0155(10) Uani 1 1 d G
O5B O 0.2844(2) 0.59790(16) 0.8090(2) 0.0137(10) Uani 1 1 d G
C4B C 0.25027(18) 0.54596(13) 0.72165(16) 0.0120(12) Uani 1 1 d G

loop_
_atom_site_aniso_label
_atom_site_aniso_U_11
_atom_site_aniso_U_22
_atom_site_aniso_U_33
_atom_site_aniso_U_23
_atom_site_aniso_U_13
_atom_site_aniso_U_12
Zn1A 0.0131(4) 0.0129(4) 0.0116(3) -0.0001(3) 0.0008(3) -0.0005(3)
N1A 0.016(3) 0.013(3) 0.018(2) 0.002(2) 0.004(2) -0.003(2)
N2A 0.009(2) 0.013(3) 0.016(2) 0.003(2) 0.0002(19) -0.001(2)
C5A 0.021(4) 0.011(4) 0.018(3) -0.007(3) 0.003(3) -0.004(3)
C6A 0.013(3) 0.014(3) 0.017(3) -0.004(3) 0.003(2) 0.005(3)
C7A 0.024(4) 0.016(4) 0.027(3) 0.002(3) 0.009(3) 0.009(3)
C8A 0.021(4) 0.027(5) 0.015(3) 0.008(3) 0.004(3) 0.007(3)
C9A 0.025(3) 0.034(4) 0.015(3) -0.004(3) 0.002(3) -0.003(3)
C10A 0.024(3) 0.022(4) 0.011(3) -0.002(3) 0.004(2) 0.002(3)
O9A 0.022(3) 0.022(3) 0.036(3) -0.003(2) -0.002(2) 0.006(2)
O10A 0.016(2) 0.013(3) 0.037(3) 0.000(2) -0.004(2) -0.0025(19)
O11A 0.044(3) 0.030(3) 0.027(2) 0.001(2) 0.007(2) 0.007(3)
O2A 0.012(2) 0.012(3) 0.0110(17) -0.0004(18) 0.0007(14) -0.0056(19)
O5A 0.013(2) 0.012(3) 0.0157(19) -0.0005(18) 0.0015(16) 0.0000(19)
C4A 0.004(3) 0.018(3) 0.013(2) 0.000(3) 0.004(2) 0.000(3)
O6A 0.013(2) 0.021(3) 0.0134(19) 0.0024(18) 0.0009(16) -0.003(2)
O1A 0.014(2) 0.023(3) 0.0152(19) 0.0046(19) -0.0026(16) 0.001(2)
C1A 0.013(3) 0.013(4) 0.013(3) -0.003(2) -0.001(2) -0.002(3)
O3A 0.017(2) 0.011(3) 0.0168(19) 0.001(2) 0.0007(17) -0.002(2)
O4A 0.014(2) 0.014(3) 0.0157(19) -0.0047(17) 0.0003(16) 0.0011(19)
O8A 0.0127(18) 0.025(2) 0.030(2) -0.0069(18) 0.0059(16) -0.0010(17)
O7A 0.017(2) 0.014(2) 0.044(2) -0.008(2) 0.0067(19) -0.0042(18)
C2A 0.020(3) 0.016(3) 0.007(2) 0.002(2) 0.001(2) 0.002(3)
C3A 0.016(3) 0.018(4) 0.015(3) 0.001(3) 0.002(2) -0.006(3)
Zn1B 0.0124(4) 0.0130(4) 0.0111(3) -0.0002(3) 0.0015(3) -0.0005(3)
N1B 0.013(3) 0.009(3) 0.018(3) -0.001(2) -0.003(2) -0.003(2)
N2B 0.013(3) 0.016(3) 0.013(2) -0.001(2) -0.0007(19) -0.004(2)
C5B 0.012(3) 0.016(4) 0.021(3) -0.003(3) 0.002(3) 0.005(3)
C6B 0.018(3) 0.014(4) 0.023(3) -0.001(3) 0.001(2) -0.001(3)
C7B 0.015(3) 0.011(4) 0.019(3) 0.004(3) 0.002(2) 0.000(3)
C8B 0.011(3) 0.015(4) 0.019(3) 0.000(3) -0.002(2) 0.006(3)
C9B 0.028(4) 0.016(3) 0.011(3) 0.000(2) -0.005(2) 0.003(3)
C10B 0.021(3) 0.017(3) 0.014(3) 0.006(2) 0.004(2) 0.001(3)
O9B 0.014(2) 0.036(3) 0.027(2) 0.001(2) -0.0042(18) 0.004(2)
O10B 0.019(2) 0.019(3) 0.029(2) -0.002(2) -0.0005(18) -0.002(2)
O11B 0.049(3) 0.029(3) 0.017(2) -0.004(2) -0.002(2) 0.021(3)
O7B 0.019(2) 0.014(2) 0.041(2) -0.007(2) 0.007(2) -0.005(2)
O8B 0.0126(19) 0.015(2) 0.028(2) -0.0032(17) 0.0085(16) -0.0039(16)
O3B 0.009(2) 0.015(3) 0.0187(19) -0.002(2) 0.0047(16) 0.001(2)
O4B 0.015(2) 0.017(3) 0.0133(19) -0.0017(18) 0.0023(17) -0.002(2)
C2B 0.014(3) 0.012(3) 0.010(2) 0.003(2) 0.001(2) 0.000(2)
C3B 0.018(3) 0.015(4) 0.009(3) -0.002(2) -0.005(2) 0.005(3)
O1B 0.012(2) 0.014(3) 0.0110(18) -0.0005(18) 0.0027(15) 0.001(2)
O6B 0.012(2) 0.018(3) 0.014(2) 0.0026(17) 0.0029(16) 0.004(2)
C1B 0.007(3) 0.009(4) 0.017(3) -0.001(2) -0.004(2) -0.004(3)
O2B 0.021(2) 0.014(3) 0.0122(17) 0.0016(18) 0.0003(16) 0.004(2)
O5B 0.020(2) 0.011(3) 0.0096(19) -0.0013(17) -0.0017(17) -0.004(2)
C4B 0.012(3) 0.008(3) 0.016(2) 0.003(3) 0.004(2) 0.001(3)

loop_
_atom_type_symbol
_atom_type_description
_atom_type_scat_dispersion_real
_atom_type_scat_dispersion_imag
_atom_type_scat_source
C C 0.0033 0.0016 'International Tables Vol C Tables 4.2.6.8 and 6.1.1.4'
H H 0.0000 0.0000 'International Tables Vol C Tables 4.2.6.8 and 6.1.1.4'
N N 0.0061 0.0033 'International Tables Vol C Tables 4.2.6.8 and 6.1.1.4'
O O 0.0106 0.0060 'International Tables Vol C Tables 4.2.6.8 and 6.1.1.4'
Zn Zn 0.2839 1.4301 'International Tables Vol C Tables 4.2.6.8 and 6.1.1.4'

loop_
_exptl_crystal_face_index_h
_exptl_crystal_face_index_k
_exptl_crystal_face_index_l
_exptl_crystal_face_perp_dist
1 -1 0 0.0594
1 1 0 0.0721
0 2 -1 0.1119
0 -1 0 0.0594
-1 1 0 0.0827
-1 5 -3 0.1212
-1 -1 0 0.0984
0 1 0 0.0739
0 1 -5 0.1727
0 -1 5 0.0918
0 -5 -2 0.1196

loop_
_geom_angle_atom_site_label_1
_geom_angle_atom_site_label_2
_geom_angle_atom_site_label_3
_geom_angle
_geom_angle_site_symmetry_3
O2A Zn1A O3A 91.81(13) .
O2A Zn1A O4A 166.13(13) .
O2A Zn1A O6B 90.97(16) 1_556
O2A Zn1A O5B 81.03(10) .
O1A Zn1A O2A 100.85(14) .
O1A Zn1A O3A 158.47(14) .
O1A Zn1A O4A 90.13(14) .
O1A Zn1A O6B 79.17(15) 1_556
O1A Zn1A O5B 103.80(12) .
O3A Zn1A O6B 83.32(14) 1_556
O4A Zn1A O3A 80.47(13) .
O4A Zn1A O6B 99.48(14) 1_556
O5B Zn1A O3A 95.27(11) .
O5B Zn1A O4A 88.17(11) .
O5B Zn1A O6B 171.84(16) 1_556
C6A N1A H1A 109.5 .
C6A N1A C9A 108.3(5) .
C7A N1A H1A 109.5 .
C7A N1A C6A 110.0(5) .
C7A N1A C9A 110.0(5) .
C9A N1A H1A 109.5 .
C5A N2A H2A 109.1 .
C8A N2A H2A 109.1 .
C8A N2A C5A 110.0(5) .
C10A N2A H2A 109.1 .
C10A N2A C5A 109.7(5) .
C10A N2A C8A 109.9(5) .
N2A C5A H5AA 110.3 .
N2A C5A H5AB 110.3 .
N2A C5A C6A 107.0(5) .
H5AA C5A H5AB 108.6 .
C6A C5A H5AA 110.3 .
C6A C5A H5AB 110.3 .
N1A C6A C5A 108.7(4) .
N1A C6A H6AA 110.0 .
N1A C6A H6AB 110.0 .
C5A C6A H6AA 110.0 .
C5A C6A H6AB 110.0 .
H6AA C6A H6AB 108.3 .
N1A C7A H7AA 109.9 .
N1A C7A H7AB 109.9 .
N1A C7A C8A 108.8(6) .
H7AA C7A H7AB 108.3 .
C8A C7A H7AA 109.9 .
C8A C7A H7AB 109.9 .
N2A C8A C7A 107.5(5) .
N2A C8A H8AA 110.2 .
N2A C8A H8AB 110.2 .
C7A C8A H8AA 110.2 .
C7A C8A H8AB 110.2 .
H8AA C8A H8AB 108.5 .
N1A C9A H9AA 109.9 .
N1A C9A H9AB 109.9 .
N1A C9A C10A 108.7(5) .
H9AA C9A H9AB 108.3 .
C10A C9A H9AA 109.9 .
C10A C9A H9AB 109.9 .
N2A C10A C9A 107.7(4) .
N2A C10A H10A 110.2 .
N2A C10A H10B 110.2 .
C9A C10A H10A 110.2 .
C9A C10A H10B 110.2 .
H10A C10A H10B 108.5 .
H9AC O9A H9AD 109.4 .
H10E O10A H10F 109.5 .
H11A O11A H11B 109.3 .
C4A O2A Zn1A 111.8(3) .
C4A O5A Zn1B 112.4(3) .
O2A C4A C4B 117.9(4) .
O5A C4A O2A 124.7(5) .
O5A C4A C4B 117.4(4) .
C1A O6A Zn1B 112.3(3) 1_556
C1A O1A Zn1A 114.6(3) .
O6A C1A O1A 126.1(4) .
O6A C1A C1B 116.2(4) 1_556
O1A C1A C1B 117.7(4) 1_556
C2A O3A Zn1A 112.4(3) .
C3A O4A Zn1A 112.6(3) .
O3A C2A C3A 117.3(4) .
O8A C2A O3A 125.9(5) .
O8A C2A C3A 116.8(5) .
O4A C3A C2A 116.2(4) .
O7A C3A O4A 126.1(5) .
O7A C3A C2A 117.8(4) .
O5A Zn1B O6A 169.21(15) 1_554
O3B Zn1B O5A 93.39(10) .
O3B Zn1B O6A 86.52(10) 1_554
O3B Zn1B O4B 79.13(6) .
O3B Zn1B O2B 94.16(6) .
O4B Zn1B O5A 89.87(11) .
O4B Zn1B O6A 100.69(11) 1_554
O1B Zn1B O5A 102.76(11) .
O1B Zn1B O6A 79.73(10) 1_554
O1B Zn1B O3B 160.28(8) .
O1B Zn1B O4B 89.55(6) .
O1B Zn1B O2B 99.70(7) .
O2B Zn1B O5A 79.85(10) .
O2B Zn1B O6A 89.39(12) 1_554
O2B Zn1B O4B 167.44(7) .
C6B N1B H1B 108.8 .
C6B N1B C7B 109.9(5) .
C7B N1B H1B 108.8 .
C9B N1B H1B 108.8 .
C9B N1B C6B 110.2(5) .
C9B N1B C7B 110.1(5) .
C5B N2B H2B 108.9 .
C5B N2B C8B 110.0(4) .
C5B N2B C10B 110.4(5) .
C8B N2B H2B 108.9 .
C8B N2B C10B 109.7(5) .
C10B N2B H2B 108.9 .
N2B C5B H5BA 109.9 .
N2B C5B H5BB 109.9 .
N2B C5B C6B 108.9(5) .
H5BA C5B H5BB 108.3 .
C6B C5B H5BA 109.9 .
C6B C5B H5BB 109.9 .
N1B C6B C5B 107.3(5) .
N1B C6B H6BA 110.2 .
N1B C6B H6BB 110.2 .
C5B C6B H6BA 110.2 .
C5B C6B H6BB 110.2 .
H6BA C6B H6BB 108.5 .
N1B C7B H7BA 110.3 .
N1B C7B H7BB 110.3 .
N1B C7B C8B 107.1(6) .
H7BA C7B H7BB 108.6 .
C8B C7B H7BA 110.3 .
C8B C7B H7BB 110.3 .
N2B C8B C7B 108.3(5) .
N2B C8B H8BA 110.0 .
N2B C8B H8BB 110.0 .
C7B C8B H8BA 110.0 .
C7B C8B H8BB 110.0 .
H8BA C8B H8BB 108.4 .
N1B C9B H9BA 110.1 .
N1B C9B H9BB 110.1 .
N1B C9B C10B 108.2(5) .
H9BA C9B H9BB 108.4 .
C10B C9B H9BA 110.1 .
C10B C9B H9BB 110.1 .
N2B C10B C9B 107.3(4) .
N2B C10B H10C 110.2 .
N2B C10B H10D 110.2 .
C9B C10B H10C 110.2 .
C9B C10B H10D 110.2 .
H10C C10B H10D 108.5 .
H9BC O9B H9BD 109.7 .
H10G O10B H10H 109.6 .
H11C O11B H11D 109.4 .
C2B O3B Zn1B 113.5 .
C3B O4B Zn1B 112.8 .
O8B C2B O3B 125.6 .
O8B C2B C3B 118.5 .
O3B C2B C3B 115.9 .
O7B C3B O4B 126.6 .
O7B C3B C2B 117.5 .
O4B C3B C2B 115.9 .
C1B O1B Zn1B 113.3 .
C1B O6B Zn1A 113.13(8) 1_554
O1B C1B C1A 118.42(17) 1_554
O1B C1B O6B 126.3 .
O6B C1B C1A 115.30(17) 1_554
C4B O2B Zn1B 113.5 .
C4B O5B Zn1A 112.11(9) .
O2B C4B C4A 116.37(17) .
O5B C4B C4A 117.14(18) .
O5B C4B O2B 126.5 .

loop_
_geom_bond_atom_site_label_1
_geom_bond_atom_site_label_2
_geom_bond_distance
_geom_bond_site_symmetry_2
Zn1A O2A 2.078(4) .
Zn1A O1A 2.076(3) .
Zn1A O3A 2.098(3) .
Zn1A O4A 2.093(4) .
Zn1A O6B 2.145(3) 1_556
Zn1A O5B 2.091(3) .
N1A H1A 0.9800 .
N1A C6A 1.494(8) .
N1A C7A 1.489(9) .
N1A C9A 1.497(7) .
N2A H2A 0.9800 .
N2A C5A 1.516(7) .
N2A C8A 1.500(9) .
N2A C10A 1.491(7) .
C5A H5AA 0.9700 .
C5A H5AB 0.9700 .
C5A C6A 1.533(9) .
C6A H6AA 0.9700 .
C6A H6AB 0.9700 .
C7A H7AA 0.9700 .
C7A H7AB 0.9700 .
C7A C8A 1.523(10) .
C8A H8AA 0.9700 .
C8A H8AB 0.9700 .
C9A H9AA 0.9700 .
C9A H9AB 0.9700 .
C9A C10A 1.511(9) .
C10A H10A 0.9700 .
C10A H10B 0.9700 .
O9A H9AC 0.8518 .
O9A H9AD 0.8510 .
O10A H10E 0.8495 .
O10A H10F 0.8514 .
O11A H11A 0.8504 .
O11A H11B 0.8494 .
O2A C4A 1.264(5) .
O5A C4A 1.263(6) .
O5A Zn1B 2.100(4) .
C4A C4B 1.545(5) .
O6A C1A 1.241(5) .
O6A Zn1B 2.138(4) 1_556
O1A C1A 1.258(6) .
C1A C1B 1.559(7) 1_556
O3A C2A 1.259(6) .
O4A C3A 1.272(6) .
O8A C2A 1.258(6) .
O7A C3A 1.239(6) .
C2A C3A 1.557(8) .
Zn1B O6A 2.138(4) 1_554
Zn1B O3B 2.0830(15) .
Zn1B O4B 2.0948(18) .
Zn1B O1B 2.0703(15) .
Zn1B O2B 2.0870(18) .
N1B H1B 0.9800 .
N1B C6B 1.489(8) .
N1B C7B 1.517(8) .
N1B C9B 1.488(7) .
N2B H2B 0.9800 .
N2B C5B 1.486(7) .
N2B C8B 1.488(9) .
N2B C10B 1.499(7) .
C5B H5BA 0.9700 .
C5B H5BB 0.9700 .
C5B C6B 1.528(9) .
C6B H6BA 0.9700 .
C6B H6BB 0.9700 .
C7B H7BA 0.9700 .
C7B H7BB 0.9700 .
C7B C8B 1.541(9) .
C8B H8BA 0.9700 .
C8B H8BB 0.9700 .
C9B H9BA 0.9700 .
C9B H9BB 0.9700 .
C9B C10B 1.537(9) .
C10B H10C 0.9700 .
C10B H10D 0.9700 .
O9B H9BC 0.8492 .
O9B H9BD 0.8519 .
O10B H10G 0.8507 .
O10B H10H 0.8500 .
O11B H11C 0.8510 .
O11B H11D 0.8498 .
O7B C3B 1.2454 .
O8B C2B 1.2301 .
O3B C2B 1.2637 .
O4B C3B 1.2609 .
C2B C3B 1.5561 .
O1B C1B 1.2392 .
O6B Zn1A 2.145(3) 1_554
O6B C1B 1.2746 .
C1B C1A 1.559(5) 1_554
O2B C4B 1.2597 .
O5B C4B 1.2542 .

loop_
_geom_hbond_atom_site_label_D
_geom_hbond_atom_site_label_H
_geom_hbond_atom_site_label_A
_geom_hbond_distance_DH
_geom_hbond_distance_HA
_geom_hbond_distance_DA
_geom_hbond_angle_DHA
_geom_hbond_site_symmetry_A
N1A H1A O9A 0.98 2.32 2.961(7) 122.1 2_657
N1A H1A O10A 0.98 1.96 2.750(7) 136.2 .
N2A H2A O8A 0.98 1.95 2.757(7) 138.0 1_455
N2A H2A O7A 0.98 2.07 2.858(6) 136.5 1_455
C6A H6AA O5B 0.97 2.40 3.016(7) 120.7 .
C7A H7AB O11A 0.97 2.23 3.131(9) 153.1 2_657
O9A H9AC O6B 0.85 2.07 2.890(6) 160.8 1_556
O9A H9AD O9B 0.85 2.10 2.912(5) 158.9 1_656
O10A H10E O3A 0.85 2.16 2.955(6) 156.1 2_657
O10A H10F O7A 0.85 2.00 2.831(7) 163.4 .
O11A H11A O3B 0.85 2.05 2.845(6) 156.0 1_655
O11A H11B O8A 0.85 1.95 2.796(6) 175.2 .
N1B H1B O10B 0.98 1.81 2.689(7) 147.6 .
N2B H2B O7B 0.98 2.28 2.973(5) 127.1 1_655
N2B H2B O8B 0.98 1.75 2.639(7) 148.3 1_655
C6B H6BB O5A 0.97 2.46 2.988(8) 113.9 .
C7B H7BA O11B 0.97 2.30 3.093(8) 138.7 2_546
O9B H9BC O8A 0.85 2.08 2.925(6) 169.9 1_454
O9B H9BD O6A 0.85 1.96 2.807(6) 169.7 1_554
O10B H10G O3B 0.85 2.12 2.964(6) 169.1 2_546
O10B H10H O7B 0.85 2.01 2.828(6) 162.0 .
O11B H11C O8B 0.85 1.95 2.784(5) 167.7 .
O11B H11D O3A 0.85 1.98 2.802(5) 162.0 1_455

loop_
_geom_torsion_atom_site_label_1
_geom_torsion_atom_site_label_2
_geom_torsion_atom_site_label_3
_geom_torsion_atom_site_label_4
_geom_torsion
_geom_torsion_site_symmetry_1
_geom_torsion_site_symmetry_4
Zn1A O2A C4A O5A 177.5(3) . .
Zn1A O2A C4A C4B -1.1(4) . .
Zn1A O1A C1A O6A 177.3(4) . .
Zn1A O1A C1A C1B -3.4(5) . 1_556
Zn1A O3A C2A O8A 173.6(4) . .
Zn1A O3A C2A C3A -7.8(5) . .
Zn1A O4A C3A O7A 170.9(5) . .
Zn1A O4A C3A C2A -9.4(5) . .
Zn1A O6B C1B C1A -1.5(2) 1_554 1_554
Zn1A O6B C1B O1B 179.48(10) 1_554 .
Zn1A O5B C4B C4A 2.57(18) . .
Zn1A O5B C4B O2B -175.69(8) . .
N1A C7A C8A N2A 17.2(7) . .
N1A C9A C10A N2A 18.8(8) . .
N2A C5A C6A N1A 16.6(6) . .
C5A N2A C8A C7A -70.8(6) . .
C5A N2A C10A C9A 49.5(7) . .
C6A N1A C7A C8A 49.8(6) . .
C6A N1A C9A C10A -72.2(7) . .
C7A N1A C6A C5A -70.1(6) . .
C7A N1A C9A C10A 48.0(8) . .
C8A N2A C5A C6A 50.5(6) . .
C8A N2A C10A C9A -71.5(7) . .
C9A N1A C6A C5A 50.1(6) . .
C9A N1A C7A C8A -69.4(7) . .
C10A N2A C5A C6A -70.4(6) . .
C10A N2A C8A C7A 50.0(6) . .
O2A C4A C4B O2B 177.4(3) . .
O2A C4A C4B O5B -1.1(4) . .
O5A C4A C4B O2B -1.3(4) . .
O5A C4A C4B O5B -179.8(3) . .
O3A C2A C3A O4A 12.2(7) . .
O3A C2A C3A O7A -168.1(5) . .
O8A C2A C3A O4A -169.0(5) . .
O8A C2A C3A O7A 10.7(7) . .
Zn1B O5A C4A O2A 178.0(3) . .
Zn1B O5A C4A C4B -3.4(4) . .
Zn1B O6A C1A O1A 176.2(4) 1_556 .
Zn1B O6A C1A C1B -3.1(5) 1_556 1_556
Zn1B O3B C2B O8B 170.5 . .
Zn1B O3B C2B C3B -8.9 . .
Zn1B O4B C3B O7B -165.0 . .
Zn1B O4B C3B C2B 14.4 . .
Zn1B O1B C1B C1A 0.6(2) . 1_554
Zn1B O1B C1B O6B 179.61(5) . .
Zn1B O2B C4B C4A 5.35(18) . .
Zn1B O2B C4B O5B -176.4 . .
N1B C7B C8B N2B -15.3(6) . .
N1B C9B C10B N2B -16.6(7) . .
N2B C5B C6B N1B -15.8(7) . .
C5B N2B C8B C7B 69.6(6) . .
C5B N2B C10B C9B -49.8(7) . .
C6B N1B C7B C8B -51.9(5) . .
C6B N1B C9B C10B 70.8(6) . .
C7B N1B C6B C5B 70.2(6) . .
C7B N1B C9B C10B -50.6(7) . .
C8B N2B C5B C6B -51.5(6) . .
C8B N2B C10B C9B 71.5(6) . .
C9B N1B C6B C5B -51.3(7) . .
C9B N1B C7B C8B 69.8(6) . .
C10B N2B C5B C6B 69.7(6) . .
C10B N2B C8B C7B -51.9(6) . .
O8B C2B C3B O7B -3.9 . .
O8B C2B C3B O4B 176.6 . .
O3B C2B C3B O7B 175.5 . .
O3B C2B C3B O4B -4.0 . .

loop_
_exptl_oxdiff_crystal_face_indexfrac_h
_exptl_oxdiff_crystal_face_indexfrac_k
_exptl_oxdiff_crystal_face_indexfrac_l
_exptl_oxdiff_crystal_face_x
_exptl_oxdiff_crystal_face_y
_exptl_oxdiff_crystal_face_z
0.9988 -0.9984 0.0015 0.0855 -0.0100 -0.0094
0.9994 0.9990 -0.0003 0.0360 -0.0789 -0.0025
-0.0002 2.0012 -0.9996 -0.0431 -0.0667 0.0787
-0.0003 -0.9987 0.0009 0.0248 0.0344 -0.0034
-0.9988 0.9984 -0.0015 -0.0855 0.0100 0.0094
-0.9939 4.9927 -3.0027 -0.1646 -0.1211 0.2387
-0.9994 -0.9990 0.0003 -0.0360 0.0789 0.0025
0.0003 0.9987 -0.0009 -0.0248 -0.0344 0.0034
0.0062 0.9976 -4.9970 0.0087 -0.0234 0.3628
-0.0062 -0.9976 4.9970 -0.0087 0.0234 -0.3628
0.0007 -4.9941 -1.9939 0.1374 0.1765 0.1266

loop_
_twin_individual_id
_twin_individual_mass_fraction_refined
1 0.486(17)
2 0.514(17)
